data_1554257
loop_
_publ_author_name
'Xu, Jianlin'
'Tan, Haibo'
'Chen, Yuchan'
'Li, Saini'
'Huang, Zilei'
'Guo, Heng'
'Li, Haohua'
'Gao, Xiaoxia'
'Liu, Hongxin'
'Zhang, Weimin'

_publ_section_title
;
 Lithocarpins A--D: four tenellone-macrolide conjugated [4 + 2]
 hetero-adducts from the deep-sea derived fungus Phomopsis lithocarpus
 FS508
;
_journal_issue 11
_journal_name_full 'Organic Chemistry Frontiers'
_journal_page_first 1792
_journal_paper_doi 10.1039/C8QO00095F
_journal_volume 5
_journal_year 2018
_chemical_absolute_configuration ad
_chemical_formula_moiety 'C H Cl3, C37 H42 O11'
_chemical_formula_sum 'C38 H43 Cl3 O11'
_chemical_formula_weight 782.07
_chemical_name_common 'Lithocarpin A'
_chemical_name_systematic w-36
_space_group_crystal_system monoclinic
_space_group_IT_number 4
_space_group_name_Hall 'P 2yb'
_space_group_name_H-M_alt 'P 1 21 1'
_atom_sites_solution_hydrogens geom
_atom_sites_solution_primary dual
_audit_creation_date 2017-11-16
_audit_creation_method
;
Olex2 1.2
(compiled 2017.08.10 svn.r3458 for OlexSys, GUI svn.r5381)
;
_audit_update_record
;
2017-11-20 deposited with the CCDC.
2018-04-02 downloaded from the CCDC.
;
_cell_angle_alpha 90
_cell_angle_beta 90.378(2)
_cell_angle_gamma 90
_cell_formula_units_Z 2
_cell_length_a 12.0999(3)
_cell_length_b 8.9388(2)
_cell_length_c 17.0397(4)
_cell_measurement_reflns_used 8832
_cell_measurement_temperature 100.00(10)
_cell_measurement_theta_max 73.3420
_cell_measurement_theta_min 4.4480
_cell_volume 1842.95(8)
_computing_cell_refinement 'CrysAlisPro 1.171.38.43f (Rigaku OD, 2015)'
_computing_data_collection 'CrysAlisPro 1.171.38.43f (Rigaku OD, 2015)'
_computing_data_reduction 'CrysAlisPro 1.171.38.43f (Rigaku OD, 2015)'
_computing_molecular_graphics 'Olex2 (Dolomanov et al., 2009)'
_computing_publication_material 'Olex2 (Dolomanov et al., 2009)'
_computing_structure_refinement 'ShelXL (Sheldrick, 2015)'
_computing_structure_solution 'ShelXT (Sheldrick, 2015)'
_diffrn_ambient_environment N~2~
_diffrn_ambient_temperature 100.00(10)
_diffrn_detector 'CCD plate'
_diffrn_detector_area_resol_mean 5.2684
_diffrn_detector_type AtlasS2
_diffrn_measured_fraction_theta_full 1.000
_diffrn_measured_fraction_theta_max 0.988
_diffrn_measurement_details
;
List of Runs (angles in degrees, time in seconds):

  # Type    Start    End  Width  t~exp~   \w     \q     \k     \f   Frames
#--------------------------------------------------------------------------
  1  \w    -82.00  39.00   1.00    1.00    --  -40.98  19.00  30.00  121
  2  \w     23.00  97.00   1.00    1.00    --   40.98-125.00 -60.00   74
  3  \w     17.00 115.00   1.00    1.00    --   40.98  37.00-150.00   98
  4  \w     79.00 178.00   1.00    4.51    --  107.58  30.00 -30.00   99
  5  \w     79.00 178.00   1.00    4.51    --  107.58  30.00 120.00   99
  6  \w     94.00 178.00   1.00    4.51    --  107.58 125.00 -90.00   84
  7  \w     97.00 178.00   1.00    4.51    --  107.58 119.00 140.00   81
  8  \w     34.00 122.00   1.00    4.51    --  107.58-125.00  90.00   88
  9  \w     35.00 137.00   1.00    4.51    --  107.58 -61.00  30.00  102
 10  \w   -115.00 -17.00   1.00    1.00    --  -40.98 -37.00   0.00   98
 11  \w    -31.00  69.00   1.00    1.00    --   40.98 -57.00  60.00  100
 12  \w     17.00 115.00   1.00    1.00    --   40.98  37.00 -60.00   98
 13  \w     31.00 140.00   1.00    4.51    --  107.58 -77.00-180.00  109
 14  \w     79.00 178.00   1.00    4.51    --  107.58  30.00-120.00   99
 15  \w     75.00 178.00   1.00    4.51    --  107.58  77.00 150.00  103
 16  \w     78.00 152.00   1.00    4.51    --  107.58  61.00   0.00   74
 17  \w     75.00 178.00   1.00    4.51    --  107.58  77.00  30.00  103
;
_diffrn_measurement_device 'four-circle diffractometer'
_diffrn_measurement_device_type 'SuperNova, Dual, Cu at zero, AtlasS2'
_diffrn_measurement_method '\w scans'
_diffrn_orient_matrix_type 'CrysAlisPro convention (1999,Acta A55,543-557)'
_diffrn_orient_matrix_UB_11 0.1157509000
_diffrn_orient_matrix_UB_12 -0.0677329000
_diffrn_orient_matrix_UB_13 0.0130446000
_diffrn_orient_matrix_UB_21 0.0230470000
_diffrn_orient_matrix_UB_22 0.0126440000
_diffrn_orient_matrix_UB_23 -0.0885270000
_diffrn_orient_matrix_UB_31 0.0479837000
_diffrn_orient_matrix_UB_32 0.1579173000
_diffrn_orient_matrix_UB_33 0.0127077000
_diffrn_radiation_monochromator mirror
_diffrn_radiation_probe x-ray
_diffrn_radiation_type CuK\a
_diffrn_radiation_wavelength 1.54184
_diffrn_reflns_av_R_equivalents 0.0451
_diffrn_reflns_av_unetI/netI 0.0462
_diffrn_reflns_Laue_measured_fraction_full 1.000
_diffrn_reflns_Laue_measured_fraction_max 0.988
_diffrn_reflns_limit_h_max 15
_diffrn_reflns_limit_h_min -14
_diffrn_reflns_limit_k_max 11
_diffrn_reflns_limit_k_min -10
_diffrn_reflns_limit_l_max 20
_diffrn_reflns_limit_l_min -20
_diffrn_reflns_number 17295
_diffrn_reflns_point_group_measured_fraction_full 0.924
_diffrn_reflns_point_group_measured_fraction_max 0.902
_diffrn_reflns_theta_full 67.684
_diffrn_reflns_theta_max 73.760
_diffrn_reflns_theta_min 3.653
_diffrn_source 'micro-focus sealed X-ray tube'
_diffrn_source_type 'SuperNova (Cu) X-ray Source'
_exptl_absorpt_coefficient_mu 2.768
_exptl_absorpt_correction_T_max 1.00000
_exptl_absorpt_correction_T_min 0.66252
_exptl_absorpt_correction_type multi-scan
_exptl_absorpt_process_details
;
CrysAlisPro 1.171.38.43f (Rigaku Oxford Diffraction, 2015)
Empirical absorption correction using spherical harmonics,
 implemented in SCALE3 ABSPACK scaling algorithm.
;
_exptl_crystal_colour white
_exptl_crystal_colour_primary colourless
_exptl_crystal_density_diffrn 1.409
_exptl_crystal_description monoclinic
_exptl_crystal_F_000 820
_exptl_crystal_recrystallization_method 'Re-crystallisation from solvent: methanol'
_exptl_crystal_size_max 0.15
_exptl_crystal_size_mid 0.13
_exptl_crystal_size_min 0.11
_refine_diff_density_max 1.202
_refine_diff_density_min -1.438
_refine_diff_density_rms 0.149
_refine_ls_abs_structure_details
;
 Flack x determined using 2414 quotients [(I+)-(I-)]/[(I+)+(I-)]
 (Parsons, Flack and Wagner, Acta Cryst. B69 (2013) 249-259).
;
_refine_ls_abs_structure_Flack 0.087(13)
_refine_ls_extinction_method none
_refine_ls_goodness_of_fit_ref 1.036
_refine_ls_hydrogen_treatment constr
_refine_ls_matrix_type full
_refine_ls_number_parameters 478
_refine_ls_number_reflns 6703
_refine_ls_number_restraints 1
_refine_ls_restrained_S_all 1.036
_refine_ls_R_factor_all 0.0940
_refine_ls_R_factor_gt 0.0906
_refine_ls_shift/su_max 0.000
_refine_ls_shift/su_mean 0.000
_refine_ls_structure_factor_coef Fsqd
_refine_ls_weighting_details 'w=1/[\s^2^(Fo^2^)+(0.1996P)^2^+2.7116P] where P=(Fo^2^+2Fc^2^)/3'
_refine_ls_weighting_scheme calc
_refine_ls_wR_factor_gt 0.2611
_refine_ls_wR_factor_ref 0.2650
_reflns_Friedel_coverage 0.710
_reflns_Friedel_fraction_full 0.836
_reflns_Friedel_fraction_max 0.803
_reflns_number_gt 6398
_reflns_number_total 6703
_reflns_threshold_expression 'I > 2\s(I)'
_cod_data_source_file c8qo00095f2.cif
_cod_data_source_block w-36
_cod_database_code 1554257
_shelx_shelxl_version_number 2017/1
_shelx_space_group_comment
;
The symmetry employed for this shelxl refinement is uniquely defined
by the following loop, which should always be used as a source of
symmetry information in preference to the above space-group names.
They are only intended as comments.
;
_shelx_estimated_absorpt_t_max 0.750
_shelx_estimated_absorpt_t_min 0.682
_reflns_odcompleteness_completeness 99.97
_reflns_odcompleteness_iscentric 1
_reflns_odcompleteness_theta 66.97
_olex2_refinement_description
;
1. Fixed Uiso
 At 1.2 times of:
  All C(H) groups, All C(H,H) groups
 At 1.5 times of:
  All C(H,H,H) groups, All O(H) groups
2.a Ternary CH refined with riding coordinates:
 C8"(H8"), C5"(H5"), C13"(H13"), C9'(H9'), C6"(H6"), C4"(H4"), C3"(H3"),
 C10"(H10"), C1S(H1S)
2.b Secondary CH2 refined with riding coordinates:
 C7(H7A,H7B), C9"(H9"A,H9"B), C8'(H8'A,H8'B)
2.c Aromatic/amide H refined with riding coordinates:
 C6'(H6'), C4(H4A), C5(H5), C4'(H4'), C8(H8)
2.d Idealised Me refined as rotating group:
 C7'(H7'A,H7'B,H7'C), C12'(H12A,H12B,H12C), C15"(H15A,H15B,H15C), C11'(H11A,
 H11B,H11C), C11"(H11D,H11E,H11F), C11(H11G,H11H,H11I), C10(H10A,H10B,H10C)
2.e Idealised tetrahedral OH refined as rotating group:
 O1(H1), O4(H4)
;
_olex2_submission_special_instructions 'No special instructions were received'
_oxdiff_exptl_absorpt_empirical_details
;
Empirical correction (ABSPACK) includes:
- Absorption correction using spherical harmonics
- Frame scaling
- Detector area scaling
;
_oxdiff_exptl_absorpt_empirical_full_max 1.438
_oxdiff_exptl_absorpt_empirical_full_min 0.519

loop_
_space_group_symop_operation_xyz
'x, y, z'
'-x, y+1/2, -z'

loop_
_atom_site_label
_atom_site_type_symbol
_atom_site_fract_x
_atom_site_fract_y
_atom_site_fract_z
_atom_site_U_iso_or_equiv
_atom_site_adp_type
_atom_site_occupancy
_atom_site_site_symmetry_order
_atom_site_calc_flag
_atom_site_refinement_flags_posn
_atom_site_disorder_assembly
_atom_site_disorder_group
Cl3 Cl 0.2117(3) 0.0886(4) 0.85650(19) 0.0737(9) Uani 1 1 d . . .
O5 O 0.4565(3) 0.4972(5) 0.6743(2) 0.0150(8) Uani 1 1 d . . .
O2 O 0.3296(4) 0.5700(5) 0.5385(2) 0.0203(9) Uani 1 1 d . . .
Cl2 Cl 0.0289(3) 0.2815(5) 0.8894(3) 0.0982(14) Uani 1 1 d . A 1
O10 O 0.5210(4) 0.2848(5) 0.8104(3) 0.0203(9) Uani 1 1 d . . .
Cl1 Cl 0.0541(3) -0.0011(7) 0.9749(3) 0.0981(14) Uani 1 1 d . B 1
O1 O 0.5835(4) 0.9375(6) 0.7248(3) 0.0225(9) Uani 1 1 d . . .
H1 H 0.590562 1.026279 0.713865 0.034 Uiso 1 1 calc GR . .
O1" O 0.4302(4) 0.5096(6) 0.9679(3) 0.0257(10) Uani 1 1 d . . .
O6 O 0.2874(4) 0.6854(5) 0.8888(3) 0.0227(9) Uani 1 1 d . . .
O8 O 0.7026(4) 0.2925(6) 0.8919(2) 0.0224(9) Uani 1 1 d . . .
O4 O 0.4065(4) 0.7124(6) 0.3496(3) 0.0248(10) Uani 1 1 d . . .
H4 H 0.461492 0.759960 0.336789 0.037 Uiso 1 1 calc GR . .
O3 O 0.1722(4) 0.4193(6) 0.4429(3) 0.0293(11) Uani 1 1 d . . .
O9 O 0.7724(4) 0.3217(7) 0.7711(3) 0.0311(11) Uani 1 1 d . . .
O7 O 0.2995(5) 0.3458(6) 1.0047(3) 0.0329(12) Uani 1 1 d . . .
C1 C 0.3392(5) 0.6991(7) 0.6921(3) 0.0163(11) Uani 1 1 d . . .
C2 C 0.4494(5) 0.7458(7) 0.7088(3) 0.0169(11) Uani 1 1 d . . .
C6 C 0.2550(5) 0.8026(8) 0.6779(3) 0.0201(12) Uani 1 1 d . . .
C1' C 0.2622(5) 0.4433(7) 0.6505(3) 0.0164(11) Uani 1 1 d . . .
C3 C 0.4772(5) 0.8941(7) 0.7104(3) 0.0177(12) Uani 1 1 d . . .
C5' C 0.1060(5) 0.2707(8) 0.6372(4) 0.0229(13) Uani 1 1 d . . .
C7" C 0.5438(5) 0.4095(7) 0.8323(3) 0.0170(12) Uani 1 1 d . . .
C2" C 0.3284(6) 0.4574(8) 0.9697(4) 0.0246(14) Uani 1 1 d . . .
C6' C 0.1855(5) 0.3441(7) 0.6835(4) 0.0200(12) Uani 1 1 d . . .
H6' H 0.187481 0.326578 0.737259 0.024 Uiso 1 1 calc R . .
C2' C 0.2578(5) 0.4678(7) 0.5694(4) 0.0203(12) Uani 1 1 d . . .
C8" C 0.6474(5) 0.4328(8) 0.8839(4) 0.0207(12) Uani 1 1 d . . .
H8" H 0.696709 0.504419 0.858269 0.025 Uiso 1 1 calc R . .
C3' C 0.1782(5) 0.3940(8) 0.5227(4) 0.0220(13) Uani 1 1 d . . .
C5" C 0.3535(5) 0.4945(7) 0.7887(3) 0.0179(11) Uani 1 1 d . . .
H5" H 0.348763 0.385827 0.795279 0.021 Uiso 1 1 calc R . .
C14" C 0.7589(5) 0.2445(9) 0.8273(4) 0.0248(13) Uani 1 1 d . . .
C13" C 0.5122(5) 0.6024(7) 0.7246(3) 0.0143(11) Uani 1 1 d . . .
H13" H 0.592381 0.608839 0.717441 0.017 Uiso 1 1 calc R . .
C12" C 0.3433(4) 0.5302(7) 0.6987(3) 0.0155(11) Uani 1 1 d . . .
C9' C 0.3340(5) 0.5760(8) 0.4539(3) 0.0184(12) Uani 1 1 d . . .
H9' H 0.379203 0.492622 0.435030 0.022 Uiso 1 1 calc R . .
C4 C 0.3925(5) 0.9994(7) 0.6974(4) 0.0215(12) Uani 1 1 d . . .
H4A H 0.408521 1.100967 0.700298 0.026 Uiso 1 1 calc R . .
C6" C 0.4746(5) 0.5431(7) 0.8071(3) 0.0159(11) Uani 1 1 d . . .
H6" H 0.476900 0.622692 0.846689 0.019 Uiso 1 1 calc R . .
C4" C 0.2620(5) 0.5654(8) 0.8363(4) 0.0200(12) Uani 1 1 d . . .
H4" H 0.191990 0.577369 0.807667 0.024 Uiso 1 1 calc R . .
C10' C 0.3918(5) 0.7230(8) 0.4341(3) 0.0210(13) Uani 1 1 d . . .
C3" C 0.2497(5) 0.5492(8) 0.9222(4) 0.0233(13) Uani 1 1 d . . .
H3" H 0.173472 0.550646 0.941274 0.028 Uiso 1 1 calc R . .
C5 C 0.2852(6) 0.9534(8) 0.6803(4) 0.0240(13) Uani 1 1 d . . .
H5 H 0.231691 1.025555 0.670036 0.029 Uiso 1 1 calc R . .
C10" C 0.5198(6) 0.4243(8) 1.0062(4) 0.0255(14) Uani 1 1 d . . .
H10" H 0.512242 0.317515 0.994174 0.031 Uiso 1 1 calc R . .
C7 C 0.1358(5) 0.7653(9) 0.6593(4) 0.0270(14) Uani 1 1 d . . .
H7A H 0.107663 0.837686 0.621723 0.032 Uiso 1 1 calc R . .
H7B H 0.132816 0.667563 0.634652 0.032 Uiso 1 1 calc R . .
C4' C 0.1041(5) 0.2956(8) 0.5573(4) 0.0249(13) Uani 1 1 d . . .
H4' H 0.052541 0.245797 0.526146 0.030 Uiso 1 1 calc R . .
C9" C 0.6228(6) 0.4869(9) 0.9678(4) 0.0276(14) Uani 1 1 d . . .
H9"A H 0.685866 0.462336 1.000775 0.033 Uiso 1 1 calc R . .
H9"B H 0.616554 0.595075 0.966698 0.033 Uiso 1 1 calc R . .
C8' C 0.2189(6) 0.5608(9) 0.4206(4) 0.0268(14) Uani 1 1 d . . .
H8'A H 0.172819 0.641328 0.440050 0.032 Uiso 1 1 calc R . .
H8'B H 0.221222 0.567997 0.363863 0.032 Uiso 1 1 calc R . .
C7' C 0.0219(5) 0.1709(8) 0.6749(4) 0.0268(14) Uani 1 1 d . . .
H7'A H 0.052214 0.129545 0.722371 0.040 Uiso 1 1 calc GR . .
H7'B H 0.002843 0.091274 0.639483 0.040 Uiso 1 1 calc GR . .
H7'C H -0.043006 0.227924 0.686867 0.040 Uiso 1 1 calc GR . .
C8 C 0.0618(6) 0.7647(9) 0.7299(5) 0.0301(15) Uani 1 1 d . . .
H8 H 0.085905 0.817104 0.773946 0.036 Uiso 1 1 calc R . .
C12' C 0.5046(6) 0.7290(9) 0.4743(4) 0.0301(15) Uani 1 1 d . . .
H12A H 0.545993 0.641016 0.461163 0.045 Uiso 1 1 calc GR . .
H12B H 0.494987 0.733621 0.530152 0.045 Uiso 1 1 calc GR . .
H12C H 0.543799 0.816189 0.456987 0.045 Uiso 1 1 calc GR . .
C15" C 0.7949(6) 0.0864(9) 0.8368(4) 0.0321(16) Uani 1 1 d . . .
H15A H 0.832257 0.074996 0.886377 0.048 Uiso 1 1 calc GR . .
H15B H 0.844334 0.060371 0.795154 0.048 Uiso 1 1 calc GR . .
H15C H 0.731547 0.021918 0.835162 0.048 Uiso 1 1 calc GR . .
C9 C -0.0367(6) 0.6943(9) 0.7346(6) 0.0372(18) Uani 1 1 d . . .
C11' C 0.3255(8) 0.8593(10) 0.4523(4) 0.0358(17) Uani 1 1 d . . .
H11A H 0.369736 0.946886 0.443985 0.054 Uiso 1 1 calc GR . .
H11B H 0.302282 0.855907 0.506056 0.054 Uiso 1 1 calc GR . .
H11C H 0.261636 0.862659 0.418581 0.054 Uiso 1 1 calc GR . .
C11" C 0.5161(8) 0.4489(10) 1.0941(4) 0.039(2) Uani 1 1 d . . .
H11D H 0.521039 0.553985 1.105095 0.059 Uiso 1 1 calc GR . .
H11E H 0.577125 0.397901 1.118544 0.059 Uiso 1 1 calc GR . .
H11F H 0.447987 0.410290 1.114298 0.059 Uiso 1 1 calc GR . .
C11 C -0.0864(7) 0.6070(11) 0.6695(7) 0.048(2) Uani 1 1 d . . .
H11G H -0.147626 0.661330 0.647529 0.073 Uiso 1 1 calc GR . .
H11H H -0.111719 0.512369 0.689022 0.073 Uiso 1 1 calc GR . .
H11I H -0.031954 0.590582 0.629623 0.073 Uiso 1 1 calc GR . .
C10 C -0.0981(8) 0.6988(13) 0.8126(8) 0.058(3) Uani 1 1 d . . .
H10A H -0.053417 0.748864 0.851262 0.087 Uiso 1 1 calc GR . .
H10B H -0.113005 0.598486 0.829748 0.087 Uiso 1 1 calc GR . .
H10C H -0.166560 0.751731 0.805930 0.087 Uiso 1 1 calc GR . .
C1S C 0.1206(12) 0.151(2) 0.9286(11) 0.086(5) Uani 1 1 d . . .
H1S H 0.164797 0.202944 0.968696 0.104 Uiso 1 1 calc R A 1

loop_
_atom_site_aniso_label
_atom_site_aniso_U_11
_atom_site_aniso_U_22
_atom_site_aniso_U_33
_atom_site_aniso_U_23
_atom_site_aniso_U_13
_atom_site_aniso_U_12
Cl3 0.0862(19) 0.074(2) 0.0611(16) 0.0091(15) -0.0091(14) -0.0042(16)
O5 0.0212(18) 0.011(2) 0.0130(17) -0.0017(16) 0.0016(14) -0.0001(15)
O2 0.030(2) 0.020(2) 0.0105(19) 0.0001(17) 0.0005(15) -0.0058(18)
Cl2 0.0718(19) 0.077(3) 0.146(4) -0.023(3) 0.000(2) -0.0042(19)
O10 0.031(2) 0.010(2) 0.0196(19) -0.0030(17) -0.0014(16) 0.0002(17)
Cl1 0.0764(19) 0.125(4) 0.093(2) -0.002(3) 0.0106(17) -0.020(2)
O1 0.030(2) 0.018(2) 0.020(2) 0.0011(18) 0.0008(16) -0.0066(18)
O1" 0.042(2) 0.020(3) 0.0154(19) 0.0022(18) 0.0021(17) 0.007(2)
O6 0.036(2) 0.015(2) 0.017(2) -0.0034(17) 0.0009(16) 0.0017(18)
O8 0.032(2) 0.020(2) 0.0148(19) 0.0029(17) 0.0013(16) 0.0041(18)
O4 0.042(2) 0.019(3) 0.013(2) 0.0021(17) 0.0045(17) 0.0036(19)
O3 0.037(2) 0.035(3) 0.016(2) 0.001(2) -0.0065(17) -0.012(2)
O9 0.035(2) 0.033(3) 0.025(2) 0.005(2) 0.0101(19) -0.002(2)
O7 0.048(3) 0.020(3) 0.031(3) 0.005(2) 0.013(2) 0.002(2)
C1 0.025(3) 0.014(3) 0.010(2) -0.004(2) 0.0034(19) -0.003(2)
C2 0.027(3) 0.011(3) 0.012(2) 0.000(2) 0.000(2) -0.001(2)
C6 0.031(3) 0.015(3) 0.015(2) -0.003(2) 0.002(2) -0.002(2)
C1' 0.023(3) 0.010(3) 0.016(3) -0.004(2) 0.002(2) -0.002(2)
C3 0.028(3) 0.016(3) 0.009(2) 0.000(2) 0.002(2) -0.004(2)
C5' 0.022(3) 0.015(3) 0.032(3) -0.004(3) 0.001(2) -0.002(2)
C7" 0.022(3) 0.020(3) 0.009(2) 0.006(2) 0.0026(19) -0.001(2)
C2" 0.043(3) 0.016(3) 0.016(3) -0.002(2) 0.012(2) 0.004(3)
C6' 0.027(3) 0.013(3) 0.020(3) 0.002(2) 0.002(2) 0.001(2)
C2' 0.028(3) 0.014(3) 0.019(3) 0.001(2) -0.003(2) -0.004(2)
C8" 0.028(3) 0.014(3) 0.020(3) 0.002(2) -0.005(2) -0.001(2)
C3' 0.026(3) 0.026(4) 0.014(3) -0.002(2) -0.002(2) -0.002(2)
C5" 0.026(3) 0.013(3) 0.015(3) 0.002(2) 0.003(2) -0.003(2)
C14" 0.024(3) 0.027(4) 0.023(3) -0.001(3) 0.005(2) -0.002(2)
C13" 0.026(3) 0.007(3) 0.011(2) 0.002(2) 0.0010(19) -0.001(2)
C12" 0.020(2) 0.013(3) 0.014(3) 0.000(2) 0.0023(19) -0.003(2)
C9' 0.029(3) 0.019(3) 0.007(2) 0.001(2) 0.002(2) 0.000(2)
C4 0.035(3) 0.010(3) 0.020(3) -0.001(2) 0.005(2) 0.000(2)
C6" 0.029(3) 0.010(3) 0.008(2) 0.002(2) 0.0030(19) -0.002(2)
C4" 0.027(3) 0.012(3) 0.021(3) -0.003(2) 0.005(2) -0.003(2)
C10' 0.036(3) 0.018(3) 0.009(3) 0.003(2) 0.003(2) 0.001(3)
C3" 0.032(3) 0.023(4) 0.015(3) 0.000(2) 0.008(2) 0.001(3)
C5 0.036(3) 0.014(3) 0.022(3) 0.000(2) 0.002(2) 0.003(3)
C10" 0.050(4) 0.015(3) 0.011(3) 0.000(2) 0.003(2) 0.010(3)
C7 0.030(3) 0.021(4) 0.031(3) -0.002(3) -0.002(2) 0.005(3)
C4' 0.028(3) 0.019(3) 0.028(3) -0.005(3) -0.004(2) -0.004(3)
C9" 0.039(3) 0.021(4) 0.023(3) -0.005(3) -0.008(2) 0.002(3)
C8' 0.035(3) 0.031(4) 0.014(3) 0.001(3) -0.003(2) -0.004(3)
C7' 0.026(3) 0.021(4) 0.034(3) 0.003(3) 0.005(3) -0.004(3)
C8 0.031(3) 0.018(4) 0.041(4) 0.002(3) 0.007(3) 0.001(3)
C12' 0.039(3) 0.032(4) 0.019(3) 0.005(3) 0.000(3) -0.011(3)
C15" 0.037(3) 0.030(4) 0.029(3) 0.001(3) 0.007(3) 0.008(3)
C9 0.033(3) 0.018(4) 0.061(5) 0.013(4) 0.010(3) 0.000(3)
C11' 0.059(5) 0.026(4) 0.022(3) -0.004(3) 0.007(3) 0.005(3)
C11" 0.074(5) 0.030(4) 0.014(3) -0.006(3) -0.003(3) 0.020(4)
C11 0.037(4) 0.028(5) 0.080(7) 0.018(5) -0.004(4) -0.006(3)
C10 0.049(5) 0.037(6) 0.087(8) -0.005(5) 0.025(5) -0.007(4)
C1S 0.066(7) 0.080(11) 0.113(12) -0.016(9) -0.013(7) -0.008(7)

loop_
_atom_type_symbol
_atom_type_description
_atom_type_scat_dispersion_real
_atom_type_scat_dispersion_imag
_atom_type_scat_source
C C 0.0181 0.0091 'International Tables Vol C Tables 4.2.6.8 and 6.1.1.4'
H H 0.0000 0.0000 'International Tables Vol C Tables 4.2.6.8 and 6.1.1.4'
Cl Cl 0.3639 0.7018 'International Tables Vol C Tables 4.2.6.8 and 6.1.1.4'
O O 0.0492 0.0322 'International Tables Vol C Tables 4.2.6.8 and 6.1.1.4'

loop_
_geom_angle_atom_site_label_1
_geom_angle_atom_site_label_2
_geom_angle_atom_site_label_3
_geom_angle
C13" O5 C12" 97.7(4)
C2' O2 C9' 115.9(5)
C3 O1 H1 109.5
C2" O1" C10" 119.4(6)
C3" O6 C4" 62.6(4)
C14" O8 C8" 115.8(5)
C10' O4 H4 109.5
C3' O3 C8' 112.7(5)
C2 C1 C12" 104.3(5)
C6 C1 C2 121.5(6)
C6 C1 C12" 134.2(6)
C1 C2 C13" 104.8(5)
C3 C2 C1 121.2(6)
C3 C2 C13" 133.9(5)
C1 C6 C5 116.3(6)
C1 C6 C7 125.8(6)
C5 C6 C7 117.9(6)
C6' C1' C12" 122.8(5)
C2' C1' C6' 118.2(5)
C2' C1' C12" 118.9(5)
O1 C3 C2 120.7(6)
O1 C3 C4 121.5(6)
C2 C3 C4 117.8(6)
C6' C5' C7' 120.2(6)
C4' C5' C6' 119.1(6)
C4' C5' C7' 120.7(6)
O10 C7" C8" 119.0(6)
O10 C7" C6" 120.9(5)
C6" C7" C8" 120.0(5)
O1" C2" C3" 112.7(6)
O7 C2" O1" 125.1(7)
O7 C2" C3" 122.2(7)
C1' C6' H6' 119.2
C5' C6' C1' 121.6(6)
C5' C6' H6' 119.2
O2 C2' C1' 117.6(5)
O2 C2' C3' 122.0(5)
C1' C2' C3' 120.4(6)
O8 C8" C7" 108.3(5)
O8 C8" H8" 109.3
O8 C8" C9" 106.3(5)
C7" C8" H8" 109.3
C9" C8" C7" 114.3(5)
C9" C8" H8" 109.3
O3 C3' C2' 120.7(6)
O3 C3' C4' 119.5(6)
C4' C3' C2' 119.8(6)
C12" C5" H5" 108.0
C6" C5" H5" 108.0
C6" C5" C12" 102.0(4)
C4" C5" H5" 108.0
C4" C5" C12" 112.6(5)
C4" C5" C6" 117.7(5)
O8 C14" C15" 111.0(6)
O9 C14" O8 122.5(7)
O9 C14" C15" 126.5(6)
O5 C13" C2 102.4(4)
O5 C13" H13" 115.1
O5 C13" C6" 100.1(4)
C2 C13" H13" 115.1
C2 C13" C6" 107.3(5)
C6" C13" H13" 115.1
O5 C12" C1 102.1(4)
O5 C12" C1' 110.6(5)
O5 C12" C5" 99.7(4)
C1 C12" C5" 106.1(5)
C1' C12" C1 117.2(5)
C1' C12" C5" 118.6(5)
O2 C9' H9' 108.9
O2 C9' C10' 105.8(5)
O2 C9' C8' 109.4(5)
C10' C9' H9' 108.9
C8' C9' H9' 108.9
C8' C9' C10' 114.7(6)
C3 C4 H4A 119.6
C5 C4 C3 120.8(6)
C5 C4 H4A 119.6
C7" C6" C5" 110.7(5)
C7" C6" C13" 110.8(5)
C7" C6" H6" 111.3
C5" C6" C13" 101.0(4)
C5" C6" H6" 111.3
C13" C6" H6" 111.3
O6 C4" C5" 119.6(5)
O6 C4" H4" 114.3
O6 C4" C3" 58.4(4)
C5" C4" H4" 114.3
C3" C4" C5" 124.5(6)
C3" C4" H4" 114.3
O4 C10' C9' 102.8(5)
O4 C10' C12' 109.4(5)
O4 C10' C11' 109.1(5)
C12' C10' C9' 110.0(5)
C11' C10' C9' 114.1(6)
C11' C10' C12' 111.1(6)
O6 C3" C2" 118.9(6)
O6 C3" C4" 59.0(4)
O6 C3" H3" 115.3
C2" C3" H3" 115.3
C4" C3" C2" 121.5(5)
C4" C3" H3" 115.3
C6 C5 H5 118.8
C4 C5 C6 122.3(6)
C4 C5 H5 118.8
O1" C10" H10" 110.2
O1" C10" C9" 102.8(5)
O1" C10" C11" 109.7(6)
C9" C10" H10" 110.2
C11" C10" H10" 110.2
C11" C10" C9" 113.7(7)
C6 C7 H7A 108.8
C6 C7 H7B 108.8
H7A C7 H7B 107.7
C8 C7 C6 113.9(6)
C8 C7 H7A 108.8
C8 C7 H7B 108.8
C5' C4' C3' 120.9(6)
C5' C4' H4' 119.5
C3' C4' H4' 119.5
C8" C9" H9"A 108.1
C8" C9" H9"B 108.1
C10" C9" C8" 116.6(6)
C10" C9" H9"A 108.1
C10" C9" H9"B 108.1
H9"A C9" H9"B 107.3
O3 C8' C9' 110.1(6)
O3 C8' H8'A 109.6
O3 C8' H8'B 109.6
C9' C8' H8'A 109.6
C9' C8' H8'B 109.6
H8'A C8' H8'B 108.2
C5' C7' H7'A 109.5
C5' C7' H7'B 109.5
C5' C7' H7'C 109.5
H7'A C7' H7'B 109.5
H7'A C7' H7'C 109.5
H7'B C7' H7'C 109.5
C7 C8 H8 117.3
C9 C8 C7 125.4(8)
C9 C8 H8 117.3
C10' C12' H12A 109.5
C10' C12' H12B 109.5
C10' C12' H12C 109.5
H12A C12' H12B 109.5
H12A C12' H12C 109.5
H12B C12' H12C 109.5
C14" C15" H15A 109.5
C14" C15" H15B 109.5
C14" C15" H15C 109.5
H15A C15" H15B 109.5
H15A C15" H15C 109.5
H15B C15" H15C 109.5
C8 C9 C11 123.7(8)
C8 C9 C10 118.3(9)
C11 C9 C10 117.9(8)
C10' C11' H11A 109.5
C10' C11' H11B 109.5
C10' C11' H11C 109.5
H11A C11' H11B 109.5
H11A C11' H11C 109.5
H11B C11' H11C 109.5
C10" C11" H11D 109.5
C10" C11" H11E 109.5
C10" C11" H11F 109.5
H11D C11" H11E 109.5
H11D C11" H11F 109.5
H11E C11" H11F 109.5
C9 C11 H11G 109.5
C9 C11 H11H 109.5
C9 C11 H11I 109.5
H11G C11 H11H 109.5
H11G C11 H11I 109.5
H11H C11 H11I 109.5
C9 C10 H10A 109.5
C9 C10 H10B 109.5
C9 C10 H10C 109.5
H10A C10 H10B 109.5
H10A C10 H10C 109.5
H10B C10 H10C 109.5
Cl3 C1S Cl1 110.9(10)
Cl3 C1S H1S 107.3
Cl2 C1S Cl3 110.5(11)
Cl2 C1S Cl1 113.3(8)
Cl2 C1S H1S 107.3
Cl1 C1S H1S 107.3

loop_
_geom_bond_atom_site_label_1
_geom_bond_atom_site_label_2
_geom_bond_distance
Cl3 C1S 1.748(18)
O5 C13" 1.439(7)
O5 C12" 1.464(7)
O2 C2' 1.368(8)
O2 C9' 1.444(6)
Cl2 C1S 1.737(18)
O10 C7" 1.207(8)
Cl1 C1S 1.772(19)
O1 H1 0.8200
O1 C3 1.365(8)
O1" C2" 1.318(9)
O1" C10" 1.474(8)
O6 C4" 1.429(8)
O6 C3" 1.420(8)
O8 C8" 1.427(8)
O8 C14" 1.367(8)
O4 H4 0.8200
O4 C10' 1.456(7)
O3 C3' 1.380(8)
O3 C8' 1.437(9)
O9 C14" 1.193(9)
O7 C2" 1.216(9)
C1 C2 1.424(8)
C1 C6 1.396(9)
C1 C12" 1.516(9)
C2 C3 1.367(9)
C2 C13" 1.514(8)
C6 C5 1.397(10)
C6 C7 1.512(9)
C1' C6' 1.404(9)
C1' C2' 1.400(8)
C1' C12" 1.493(8)
C3 C4 1.408(9)
C5' C6' 1.402(9)
C5' C4' 1.380(10)
C5' C7' 1.500(9)
C7" C8" 1.539(8)
C7" C6" 1.519(8)
C2" C3" 1.491(10)
C6' H6' 0.9300
C2' C3' 1.409(8)
C8" H8" 0.9800
C8" C9" 1.540(9)
C3' C4' 1.389(10)
C5" H5" 0.9800
C5" C12" 1.570(7)
C5" C6" 1.558(8)
C5" C4" 1.516(8)
C14" C15" 1.487(11)
C13" H13" 0.9800
C13" C6" 1.572(7)
C9' H9' 0.9800
C9' C10' 1.528(9)
C9' C8' 1.507(9)
C4 H4A 0.9300
C4 C5 1.391(10)
C6" H6" 0.9800
C4" H4" 0.9800
C4" C3" 1.480(8)
C10' C12' 1.523(9)
C10' C11' 1.493(11)
C3" H3" 0.9800
C5 H5 0.9300
C10" H10" 0.9800
C10" C9" 1.519(10)
C10" C11" 1.515(8)
C7 H7A 0.9700
C7 H7B 0.9700
C7 C8 1.505(10)
C4' H4' 0.9300
C9" H9"A 0.9700
C9" H9"B 0.9700
C8' H8'A 0.9700
C8' H8'B 0.9700
C7' H7'A 0.9600
C7' H7'B 0.9600
C7' H7'C 0.9600
C8 H8 0.9300
C8 C9 1.350(11)
C12' H12A 0.9600
C12' H12B 0.9600
C12' H12C 0.9600
C15" H15A 0.9600
C15" H15B 0.9600
C15" H15C 0.9600
C9 C11 1.481(15)
C9 C10 1.528(14)
C11' H11A 0.9600
C11' H11B 0.9600
C11' H11C 0.9600
C11" H11D 0.9600
C11" H11E 0.9600
C11" H11F 0.9600
C11 H11G 0.9600
C11 H11H 0.9600
C11 H11I 0.9600
C10 H10A 0.9600
C10 H10B 0.9600
C10 H10C 0.9600
C1S H1S 0.9800
